data_7037167
loop_
_publ_author_name
'Yang, Wenxue'
'Zhao, Ke-Qing'
'Wang, Bi-Qin'
'Redshaw, Carl'
'Elsegood, Mark R. J.'
'Zhao, Jiang-Lin'
'Yamato, Takehiko'

_publ_section_title
;
 Manganese coordination chemistry of bis(imino)phenoxide derived [2 + 2]
 Schiff-base macrocyclic ligands.
;
_journal_issue 1
_journal_name_full 'Dalton transactions (Cambridge, England : 2003)'
_journal_page_first 226
_journal_page_last 236
_journal_paper_doi 10.1039/c5dt03453a
_journal_volume 45
_journal_year 2015
_chemical_formula_moiety 'C48 H42 Cl2 Mn2 N4 O4, C2 H3 N'
_chemical_formula_sum 'C50 H45 Cl2 Mn2 N5 O4'
_chemical_formula_weight 960.69
_space_group_crystal_system monoclinic
_space_group_IT_number 13
_space_group_name_Hall '-P 2yc'
_space_group_name_H-M_alt 'P 1 2/c 1'
_symmetry_space_group_name_Hall '-P 2yc'
_symmetry_space_group_name_H-M 'P 1 2/c 1'
_atom_sites_solution_hydrogens geom
_atom_sites_solution_primary iterative
_audit_creation_method SHELXL-2014/7
_audit_update_record
;
2015-07-30 deposited with the CCDC.
2015-10-19 downloaded from the CCDC.
;
_cell_angle_alpha 90
_cell_angle_beta 102.450(10)
_cell_angle_gamma 90
_cell_formula_units_Z 2
_cell_length_a 13.5740(14)
_cell_length_b 9.1261(11)
_cell_length_c 22.833(3)
_cell_measurement_reflns_used 2774
_cell_measurement_temperature 293(2)
_cell_measurement_theta_max 27.1730
_cell_measurement_theta_min 3.5980
_cell_volume 2762.0(6)
_computing_cell_refinement
;
CrysAlisPro, Agilent Technologies,
Version 1.171.36.28 (release 01-02-2013 CrysAlis171 .NET)
(compiled Feb  1 2013,16:14:44)
;
_computing_data_collection
;
CrysAlisPro, Agilent Technologies,
Version 1.171.36.28 (release 01-02-2013 CrysAlis171 .NET)
(compiled Feb  1 2013,16:14:44)
;
_computing_data_reduction
;
CrysAlisPro, Agilent Technologies,
Version 1.171.36.28 (release 01-02-2013 CrysAlis171 .NET)
(compiled Feb  1 2013,16:14:44)
;
_computing_molecular_graphics 'Bruker SHELXTL'
_computing_publication_material 'Bruker SHELXTL'
_computing_structure_refinement 'SHELXL-2014/7 (Sheldrick, 2014)'
_computing_structure_solution 'SUPERFLIP, J. Appl. Cryst. (2007) 40, 786-790'
_diffrn_ambient_temperature 293(2)
_diffrn_detector_area_resol_mean 16.0874
_diffrn_measured_fraction_theta_full 0.998
_diffrn_measured_fraction_theta_max 0.853
_diffrn_measurement_device_type 'Xcalibur, Eos'
_diffrn_measurement_method '\w scans'
_diffrn_radiation_monochromator graphite
_diffrn_radiation_type MoK\a
_diffrn_radiation_wavelength 0.71073
_diffrn_reflns_av_R_equivalents 0.0553
_diffrn_reflns_av_unetI/netI 0.0896
_diffrn_reflns_laue_measured_fraction_full 0.998
_diffrn_reflns_laue_measured_fraction_max 0.853
_diffrn_reflns_limit_h_max 18
_diffrn_reflns_limit_h_min -14
_diffrn_reflns_limit_k_max 11
_diffrn_reflns_limit_k_min -11
_diffrn_reflns_limit_l_max 26
_diffrn_reflns_limit_l_min -30
_diffrn_reflns_number 13163
_diffrn_reflns_point_group_measured_fraction_full 0.998
_diffrn_reflns_point_group_measured_fraction_max 0.853
_diffrn_reflns_theta_full 25.242
_diffrn_reflns_theta_max 29.069
_diffrn_reflns_theta_min 2.885
_diffrn_source 'Enhance (Mo) X-ray Source'
_exptl_absorpt_coefficient_mu 0.596
_exptl_absorpt_correction_T_max 1.00000
_exptl_absorpt_correction_T_min 0.90850
_exptl_absorpt_correction_type multi-scan
_exptl_absorpt_process_details
;
CrysAlisPro, Agilent Technologies,
Version 1.171.36.28 (release 01-02-2013 CrysAlis171 .NET)
(compiled Feb  1 2013,16:14:44)
Empirical absorption correction using spherical harmonics,
 implemented in SCALE3 ABSPACK scaling algorithm.
;
_exptl_crystal_colour orange
_exptl_crystal_density_diffrn 1.155
_exptl_crystal_description block
_exptl_crystal_F_000 992
_exptl_crystal_recrystallization_method 'Re-crystallisation from solvent: acetonitrile'
_exptl_crystal_size_max 0.300
_exptl_crystal_size_mid 0.200
_exptl_crystal_size_min 0.200
_refine_diff_density_max 0.412
_refine_diff_density_min -0.483
_refine_diff_density_rms 0.056
_refine_ls_extinction_method none
_refine_ls_goodness_of_fit_ref 0.921
_refine_ls_hydrogen_treatment constr
_refine_ls_matrix_type full
_refine_ls_number_parameters 294
_refine_ls_number_reflns 6314
_refine_ls_number_restraints 41
_refine_ls_restrained_S_all 0.937
_refine_ls_R_factor_all 0.0838
_refine_ls_R_factor_gt 0.0530
_refine_ls_shift/su_max 0.001
_refine_ls_shift/su_mean 0.000
_refine_ls_structure_factor_coef Fsqd
_refine_ls_weighting_details 'w=1/[\s^2^(Fo^2^)+(0.0374P)^2^] where P=(Fo^2^+2Fc^2^)/3'
_refine_ls_weighting_scheme calc
_refine_ls_wR_factor_gt 0.1052
_refine_ls_wR_factor_ref 0.1179
_reflns_Friedel_coverage 0.000
_reflns_number_gt 3892
_reflns_number_total 6314
_reflns_threshold_expression 'I > 2\s(I)'
_cod_data_source_file c5dt03453a2.cif
_cod_data_source_block 4.MeCN
_cod_depositor_comments 'Adding full bibliography for 7037163--7037169.cif.'
_cod_database_code 7037167
_shelx_shelxl_version_number 2014/7
_shelx_space_group_comment
; 
The symmetry employed for this shelxl refinement is uniquely defined 
by the following loop, which should always be used as a source of 
symmetry information in preference to the above space-group names. 
They are only intended as comments. 
;
_shelx_estimated_absorpt_t_min 0.842
_shelx_estimated_absorpt_t_max 0.890

loop_
_space_group_symop_operation_xyz
'x, y, z'
'-x, y, -z+1/2'
'-x, -y, -z'
'x, -y, z-1/2'

loop_
_atom_site_label
_atom_site_type_symbol
_atom_site_fract_x
_atom_site_fract_y
_atom_site_fract_z
_atom_site_U_iso_or_equiv
_atom_site_adp_type
_atom_site_occupancy
_atom_site_site_symmetry_order
_atom_site_calc_flag
_atom_site_refinement_flags_posn
_atom_site_refinement_flags_adp
_atom_site_refinement_flags_occupancy
_atom_site_disorder_assembly
_atom_site_disorder_group
Mn1 Mn 0.52668(3) 0.59785(5) 0.68192(2) 0.03508(13) Uani 1 1 d . . . . .
Cl1 Cl 0.45687(6) 0.37011(10) 0.64598(3) 0.0627(2) Uani 1 1 d . . . . .
O1 O 0.40352(12) 0.6511(2) 0.72897(7) 0.0382(5) Uani 1 1 d . . . . .
O2 O 0.56643(13) 0.6294(2) 0.57090(7) 0.0397(5) Uani 1 1 d . . . . .
N1 N 0.46258(16) 0.7919(3) 0.63104(8) 0.0371(5) Uani 1 1 d . . . . .
N2 N 0.68856(15) 0.5533(3) 0.67550(8) 0.0363(5) Uani 1 1 d . . . . .
C1 C 0.31133(18) 0.6923(3) 0.70358(10) 0.0355(6) Uani 1 1 d . . . . .
C2 C 0.22780(19) 0.6550(3) 0.72723(10) 0.0395(7) Uani 1 1 d . . . . .
C3 C 0.13008(19) 0.6945(4) 0.69625(11) 0.0478(8) Uani 1 1 d . . . . .
H3 H 0.0755 0.6618 0.7112 0.057 Uiso 1 1 calc R U . . .
C4 C 0.1109(2) 0.7787(4) 0.64513(11) 0.0508(8) Uani 1 1 d . . . . .
C5 C 0.19432(19) 0.8243(4) 0.62482(11) 0.0449(7) Uani 1 1 d . . . . .
H5 H 0.1845 0.8866 0.5918 0.054 Uiso 1 1 calc R U . . .
C6 C 0.29381(18) 0.7819(3) 0.65134(10) 0.0363(6) Uani 1 1 d . . . . .
C7 C 0.3715(2) 0.8378(3) 0.62331(10) 0.0393(7) Uani 1 1 d . . . . .
H7 H 0.3536 0.9154 0.5968 0.047 Uiso 1 1 calc R U . . .
C8 C 0.5273(2) 0.8658(3) 0.59877(10) 0.0373(6) Uani 1 1 d . . . . .
C9 C 0.5349(2) 1.0162(4) 0.59694(12) 0.0494(8) Uani 1 1 d . . . . .
H9 H 0.4949 1.0747 0.6157 0.059 Uiso 1 1 calc R U . . .
C10 C 0.6027(2) 1.0796(4) 0.56690(14) 0.0575(8) Uani 1 1 d . . . . .
H10 H 0.6081 1.1811 0.5653 0.069 Uiso 1 1 calc R U . . .
C11 C 0.6619(2) 0.9922(4) 0.53956(12) 0.0559(9) Uani 1 1 d . . . . .
H11 H 0.7083 1.0357 0.5204 0.067 Uiso 1 1 calc R U . . .
C12 C 0.6542(2) 0.8404(4) 0.53987(11) 0.0476(8) Uani 1 1 d . . . . .
H12 H 0.6935 0.7819 0.5206 0.057 Uiso 1 1 calc R U . . .
C13 C 0.58598(19) 0.7799(3) 0.56990(11) 0.0389(7) Uani 1 1 d . . . . .
C14 C 0.64512(19) 0.5335(3) 0.56754(10) 0.0370(6) Uani 1 1 d . . . . .
C15 C 0.6591(2) 0.4830(4) 0.51369(11) 0.0485(8) Uani 1 1 d . . . . .
H15 H 0.6165 0.5127 0.4781 0.058 Uiso 1 1 calc R U . . .
C16 C 0.7377(2) 0.3869(4) 0.51291(13) 0.0564(9) Uani 1 1 d . . . . .
H16 H 0.7493 0.3539 0.4765 0.068 Uiso 1 1 calc R U . . .
C17 C 0.7984(2) 0.3401(4) 0.56547(13) 0.0546(8) Uani 1 1 d . . . . .
H17 H 0.8506 0.2748 0.5645 0.066 Uiso 1 1 calc R U . . .
C18 C 0.7825(2) 0.3892(3) 0.61970(12) 0.0457(7) Uani 1 1 d . . . . .
H18 H 0.8227 0.3543 0.6552 0.055 Uiso 1 1 calc R U . . .
C19 C 0.70789(18) 0.4891(3) 0.62194(10) 0.0365(6) Uani 1 1 d . . . . .
C20 C 0.76812(19) 0.5804(3) 0.71656(10) 0.0403(7) Uani 1 1 d . . . . .
H20 H 0.8293 0.5483 0.7091 0.048 Uiso 1 1 calc R U . . .
C21 C 0.0024(2) 0.8215(5) 0.61317(14) 0.0694(11) Uani 1 1 d D U . . .
C22 C -0.0766(5) 0.7690(15) 0.6428(4) 0.108(4) Uani 0.528(7) 1 d D U P A 1
H22A H -0.0693 0.6653 0.6494 0.162 Uiso 0.528(7) 1 calc R U P A 1
H22B H -0.0706 0.8181 0.6806 0.162 Uiso 0.528(7) 1 calc R U P A 1
H22C H -0.1416 0.7892 0.6178 0.162 Uiso 0.528(7) 1 calc R U P A 1
C23 C -0.0031(5) 0.9858(10) 0.6008(5) 0.110(4) Uani 0.528(7) 1 d D U P A 1
H23A H 0.0503 1.0136 0.5814 0.165 Uiso 0.528(7) 1 calc R U P A 1
H23B H -0.0670 1.0092 0.5752 0.165 Uiso 0.528(7) 1 calc R U P A 1
H23C H 0.0040 1.0381 0.6379 0.165 Uiso 0.528(7) 1 calc R U P A 1
C24 C -0.0159(6) 0.7517(13) 0.5475(3) 0.117(4) Uani 0.528(7) 1 d D U P A 1
H24A H 0.0354 0.7853 0.5277 0.176 Uiso 0.528(7) 1 calc R U P A 1
H24B H -0.0132 0.6468 0.5506 0.176 Uiso 0.528(7) 1 calc R U P A 1
H24C H -0.0809 0.7810 0.5249 0.176 Uiso 0.528(7) 1 calc R U P A 1
C22X C -0.0479(6) 0.9040(14) 0.6606(4) 0.092(3) Uani 0.472(7) 1 d D U P A 2
H22D H -0.0480 0.8406 0.6941 0.139 Uiso 0.472(7) 1 calc R U P A 2
H22E H -0.0100 0.9910 0.6742 0.139 Uiso 0.472(7) 1 calc R U P A 2
H22F H -0.1160 0.9303 0.6422 0.139 Uiso 0.472(7) 1 calc R U P A 2
C23X C 0.0003(8) 0.9245(13) 0.5630(4) 0.097(4) Uiso 0.472(7) 1 d D . P A 2
H23D H 0.0364 1.0121 0.5778 0.146 Uiso 0.472(7) 1 calc R U P A 2
H23E H 0.0314 0.8796 0.5335 0.146 Uiso 0.472(7) 1 calc R U P A 2
H23F H -0.0684 0.9488 0.5450 0.146 Uiso 0.472(7) 1 calc R U P A 2
C24X C -0.0534(6) 0.6779(11) 0.5942(5) 0.110(4) Uani 0.472(7) 1 d D U P A 2
H24D H -0.0493 0.6161 0.6286 0.165 Uiso 0.472(7) 1 calc R U P A 2
H24E H -0.1229 0.6984 0.5767 0.165 Uiso 0.472(7) 1 calc R U P A 2
H24F H -0.0231 0.6291 0.5652 0.165 Uiso 0.472(7) 1 calc R U P A 2

loop_
_atom_site_aniso_label
_atom_site_aniso_U_11
_atom_site_aniso_U_22
_atom_site_aniso_U_33
_atom_site_aniso_U_23
_atom_site_aniso_U_13
_atom_site_aniso_U_12
Mn1 0.0318(2) 0.0401(3) 0.0320(2) -0.00011(18) 0.00385(15) 0.0009(2)
Cl1 0.0701(6) 0.0475(5) 0.0699(5) -0.0071(4) 0.0140(4) -0.0131(5)
O1 0.0274(9) 0.0534(13) 0.0333(8) 0.0055(9) 0.0056(7) 0.0074(9)
O2 0.0364(10) 0.0403(12) 0.0430(9) 0.0039(9) 0.0099(7) 0.0008(10)
N1 0.0356(12) 0.0406(15) 0.0359(11) 0.0044(10) 0.0093(9) -0.0026(12)
N2 0.0383(12) 0.0429(15) 0.0275(10) -0.0054(10) 0.0066(8) -0.0010(11)
C1 0.0334(14) 0.0410(17) 0.0302(12) 0.0000(12) 0.0027(10) 0.0011(13)
C2 0.0323(14) 0.0498(19) 0.0356(13) 0.0074(13) 0.0057(10) -0.0005(14)
C3 0.0289(14) 0.068(2) 0.0468(15) 0.0154(15) 0.0098(11) 0.0023(15)
C4 0.0353(15) 0.073(2) 0.0428(15) 0.0130(15) 0.0050(12) 0.0070(17)
C5 0.0371(15) 0.057(2) 0.0379(13) 0.0119(14) 0.0023(11) 0.0076(15)
C6 0.0321(14) 0.0432(17) 0.0327(12) 0.0030(12) 0.0048(10) 0.0014(13)
C7 0.0389(15) 0.0400(17) 0.0381(13) 0.0090(13) 0.0067(11) -0.0006(14)
C8 0.0339(14) 0.0414(18) 0.0361(13) 0.0025(12) 0.0062(10) -0.0004(14)
C9 0.0509(18) 0.0418(19) 0.0586(16) 0.0010(15) 0.0185(13) -0.0061(17)
C10 0.059(2) 0.041(2) 0.073(2) 0.0113(17) 0.0157(16) -0.0083(18)
C11 0.0491(18) 0.061(2) 0.0601(18) 0.0184(17) 0.0178(14) -0.0142(19)
C12 0.0414(17) 0.057(2) 0.0448(15) 0.0057(15) 0.0092(12) -0.0043(16)
C13 0.0343(15) 0.0417(18) 0.0370(13) 0.0096(13) -0.0003(11) -0.0059(14)
C14 0.0338(14) 0.0381(17) 0.0407(13) -0.0045(13) 0.0117(10) -0.0075(14)
C15 0.0574(18) 0.054(2) 0.0338(13) -0.0082(14) 0.0090(12) -0.0123(18)
C16 0.065(2) 0.058(2) 0.0506(17) -0.0215(16) 0.0229(15) -0.0144(19)
C17 0.058(2) 0.048(2) 0.0613(19) -0.0185(16) 0.0201(15) 0.0017(17)
C18 0.0387(15) 0.051(2) 0.0485(15) -0.0065(14) 0.0113(12) -0.0024(15)
C19 0.0313(13) 0.0418(17) 0.0375(13) -0.0065(12) 0.0098(10) -0.0028(14)
C20 0.0354(14) 0.0483(19) 0.0387(13) -0.0072(13) 0.0111(11) 0.0009(14)
C21 0.0351(17) 0.105(3) 0.0661(19) 0.037(2) 0.0054(14) 0.0151(19)
C22 0.037(4) 0.168(11) 0.115(7) 0.062(7) 0.008(4) 0.020(5)
C23 0.043(4) 0.109(6) 0.166(9) 0.042(5) -0.004(5) 0.046(4)
C24 0.053(5) 0.197(10) 0.083(5) 0.002(5) -0.027(4) 0.013(6)
C22X 0.039(5) 0.139(9) 0.100(5) 0.025(6) 0.016(4) 0.032(6)
C24X 0.049(5) 0.137(7) 0.126(9) 0.026(6) -0.021(5) -0.009(5)

loop_
_atom_type_symbol
_atom_type_description
_atom_type_scat_dispersion_real
_atom_type_scat_dispersion_imag
_atom_type_scat_source
C C 0.0033 0.0016 'International Tables Vol C Tables 4.2.6.8 and 6.1.1.4'
H H 0.0000 0.0000 'International Tables Vol C Tables 4.2.6.8 and 6.1.1.4'
Cl Cl 0.1484 0.1585 'International Tables Vol C Tables 4.2.6.8 and 6.1.1.4'
Mn Mn 0.3368 0.7283 'International Tables Vol C Tables 4.2.6.8 and 6.1.1.4'
N N 0.0061 0.0033 'International Tables Vol C Tables 4.2.6.8 and 6.1.1.4'
O O 0.0106 0.0060 'International Tables Vol C Tables 4.2.6.8 and 6.1.1.4'

loop_
_geom_angle_atom_site_label_1
_geom_angle_atom_site_label_2
_geom_angle_atom_site_label_3
_geom_angle
_geom_angle_site_symmetry_1
_geom_angle_site_symmetry_3
O1 Mn1 N1 111.69(8) 2_656 .
O1 Mn1 O1 73.26(7) 2_656 .
N1 Mn1 O1 79.97(7) . .
O1 Mn1 N2 82.17(7) 2_656 .
N1 Mn1 N2 112.92(8) . .
O1 Mn1 N2 155.22(6) . .
O1 Mn1 Cl1 127.07(6) 2_656 .
N1 Mn1 Cl1 116.36(6) . .
O1 Mn1 Cl1 94.20(6) . .
N2 Mn1 Cl1 98.15(6) . .
C1 O1 Mn1 132.70(15) . 2_656
C1 O1 Mn1 126.27(14) . .
Mn1 O1 Mn1 100.80(7) 2_656 .
C14 O2 C13 117.6(2) . .
C7 N1 C8 117.2(2) . .
C7 N1 Mn1 126.72(18) . .
C8 N1 Mn1 115.83(17) . .
C20 N2 C19 114.8(2) . .
C20 N2 Mn1 126.03(17) . .
C19 N2 Mn1 119.15(14) . .
O1 C1 C2 122.3(2) . .
O1 C1 C6 120.3(2) . .
C2 C1 C6 117.4(2) . .
C1 C2 C3 119.8(2) . .
C1 C2 C20 125.4(2) . 2_656
C3 C2 C20 114.7(2) . 2_656
C4 C3 C2 123.7(3) . .
C4 C3 H3 118.2 . .
C2 C3 H3 118.2 . .
C3 C4 C5 115.9(2) . .
C3 C4 C21 121.9(3) . .
C5 C4 C21 122.2(3) . .
C4 C5 C6 123.6(3) . .
C4 C5 H5 118.2 . .
C6 C5 H5 118.2 . .
C5 C6 C1 119.3(2) . .
C5 C6 C7 115.9(2) . .
C1 C6 C7 124.8(2) . .
N1 C7 C6 126.9(2) . .
N1 C7 H7 116.5 . .
C6 C7 H7 116.5 . .
C9 C8 C13 119.8(3) . .
C9 C8 N1 122.9(3) . .
C13 C8 N1 117.3(3) . .
C8 C9 C10 119.5(3) . .
C8 C9 H9 120.2 . .
C10 C9 H9 120.2 . .
C11 C10 C9 119.8(3) . .
C11 C10 H10 120.1 . .
C9 C10 H10 120.1 . .
C10 C11 C12 121.7(3) . .
C10 C11 H11 119.2 . .
C12 C11 H11 119.2 . .
C13 C12 C11 117.4(3) . .
C13 C12 H12 121.3 . .
C11 C12 H12 121.3 . .
C12 C13 C8 121.8(3) . .
C12 C13 O2 123.4(3) . .
C8 C13 O2 114.7(2) . .
C15 C14 O2 121.2(2) . .
C15 C14 C19 121.6(3) . .
O2 C14 C19 117.2(2) . .
C14 C15 C16 118.9(3) . .
C14 C15 H15 120.6 . .
C16 C15 H15 120.6 . .
C17 C16 C15 120.4(3) . .
C17 C16 H16 119.8 . .
C15 C16 H16 119.8 . .
C16 C17 C18 120.4(3) . .
C16 C17 H17 119.8 . .
C18 C17 H17 119.8 . .
C19 C18 C17 120.7(3) . .
C19 C18 H18 119.7 . .
C17 C18 H18 119.7 . .
C18 C19 C14 118.0(2) . .
C18 C19 N2 125.3(2) . .
C14 C19 N2 116.7(2) . .
N2 C20 C2 126.9(2) . 2_656
N2 C20 H20 116.5 . .
C2 C20 H20 116.5 2_656 .
C22 C21 C23 113.3(6) . .
C23X C21 C24X 113.5(6) . .
C22 C21 C4 114.6(4) . .
C23X C21 C4 112.6(5) . .
C23 C21 C4 109.9(4) . .
C24X C21 C4 106.3(4) . .
C23X C21 C22X 106.7(6) . .
C24X C21 C22X 109.9(6) . .
C4 C21 C22X 107.7(4) . .
C22 C21 C24 108.7(6) . .
C23 C21 C24 103.1(6) . .
C4 C21 C24 106.4(4) . .
C21 C22 H22A 109.5 . .
C21 C22 H22B 109.5 . .
H22A C22 H22B 109.5 . .
C21 C22 H22C 109.5 . .
H22A C22 H22C 109.5 . .
H22B C22 H22C 109.5 . .
C21 C23 H23A 109.5 . .
C21 C23 H23B 109.5 . .
H23A C23 H23B 109.5 . .
C21 C23 H23C 109.5 . .
H23A C23 H23C 109.5 . .
H23B C23 H23C 109.5 . .
C21 C24 H24A 109.5 . .
C21 C24 H24B 109.5 . .
H24A C24 H24B 109.5 . .
C21 C24 H24C 109.5 . .
H24A C24 H24C 109.5 . .
H24B C24 H24C 109.5 . .
C21 C22X H22D 109.5 . .
C21 C22X H22E 109.5 . .
H22D C22X H22E 109.5 . .
C21 C22X H22F 109.5 . .
H22D C22X H22F 109.5 . .
H22E C22X H22F 109.5 . .
C21 C23X H23D 109.5 . .
C21 C23X H23E 109.5 . .
H23D C23X H23E 109.5 . .
C21 C23X H23F 109.5 . .
H23D C23X H23F 109.5 . .
H23E C23X H23F 109.5 . .
C21 C24X H24D 109.5 . .
C21 C24X H24E 109.5 . .
H24D C24X H24E 109.5 . .
C21 C24X H24F 109.5 . .
H24D C24X H24F 109.5 . .
H24E C24X H24F 109.5 . .

loop_
_geom_bond_atom_site_label_1
_geom_bond_atom_site_label_2
_geom_bond_distance
_geom_bond_site_symmetry_2
Mn1 O1 2.1078(15) 2_656
Mn1 N1 2.193(2) .
Mn1 O1 2.2270(17) .
Mn1 N2 2.270(2) .
Mn1 Cl1 2.3571(9) .
O1 C1 1.315(3) .
O1 Mn1 2.1077(15) 2_656
O2 C14 1.396(3) .
O2 C13 1.400(3) .
N1 C7 1.281(3) .
N1 C8 1.432(3) .
N2 C20 1.292(3) .
N2 C19 1.430(3) .
C1 C2 1.399(4) .
C1 C6 1.424(3) .
C2 C3 1.409(3) .
C2 C20 1.444(3) 2_656
C3 C4 1.374(4) .
C3 H3 0.9300 .
C4 C5 1.377(4) .
C4 C21 1.546(4) .
C5 C6 1.410(3) .
C5 H5 0.9300 .
C6 C7 1.439(3) .
C7 H7 0.9300 .
C8 C9 1.377(4) .
C8 C13 1.382(4) .
C9 C10 1.387(4) .
C9 H9 0.9300 .
C10 C11 1.374(4) .
C10 H10 0.9300 .
C11 C12 1.389(5) .
C11 H11 0.9300 .
C12 C13 1.381(4) .
C12 H12 0.9300 .
C14 C15 1.364(3) .
C14 C19 1.406(3) .
C15 C16 1.385(4) .
C15 H15 0.9300 .
C16 C17 1.369(4) .
C16 H16 0.9300 .
C17 C18 1.377(4) .
C17 H17 0.9300 .
C18 C19 1.372(4) .
C18 H18 0.9300 .
C20 C2 1.444(3) 2_656
C20 H20 0.9300 .
C21 C22 1.467(7) .
C21 C23X 1.478(9) .
C21 C23 1.525(9) .
C21 C24X 1.529(9) .
C21 C22X 1.589(8) .
C21 C24 1.598(8) .
C22 H22A 0.9600 .
C22 H22B 0.9600 .
C22 H22C 0.9600 .
C23 H23A 0.9600 .
C23 H23B 0.9600 .
C23 H23C 0.9600 .
C24 H24A 0.9600 .
C24 H24B 0.9600 .
C24 H24C 0.9600 .
C22X H22D 0.9600 .
C22X H22E 0.9600 .
C22X H22F 0.9600 .
C23X H23D 0.9600 .
C23X H23E 0.9600 .
C23X H23F 0.9600 .
C24X H24D 0.9600 .
C24X H24E 0.9600 .
C24X H24F 0.9600 .

loop_
_geom_hbond_atom_site_label_D
_geom_hbond_atom_site_label_H
_geom_hbond_atom_site_label_A
_geom_hbond_distance_DH
_geom_hbond_distance_HA
_geom_hbond_distance_DA
_geom_hbond_angle_DHA
_geom_hbond_site_symmetry_A
C9 H9 Cl1 0.93 2.86 3.650(3) 143.9 1_565
C15 H15 Cl1 0.93 2.99 3.885(3) 161.6 3_666

loop_
_geom_torsion_atom_site_label_1
_geom_torsion_atom_site_label_2
_geom_torsion_atom_site_label_3
_geom_torsion_atom_site_label_4
_geom_torsion
_geom_torsion_site_symmetry_1
_geom_torsion_site_symmetry_4
Mn1 O1 C1 C2 -26.2(4) 2_656 .
Mn1 O1 C1 C2 147.1(2) . .
Mn1 O1 C1 C6 151.65(19) 2_656 .
Mn1 O1 C1 C6 -35.0(3) . .
O1 C1 C2 C3 -176.2(3) . .
C6 C1 C2 C3 5.9(4) . .
O1 C1 C2 C20 5.7(5) . 2_656
C6 C1 C2 C20 -172.3(3) . 2_656
C1 C2 C3 C4 -5.0(5) . .
C20 C2 C3 C4 173.4(3) 2_656 .
C2 C3 C4 C5 0.0(5) . .
C2 C3 C4 C21 -179.0(3) . .
C3 C4 C5 C6 4.0(5) . .
C21 C4 C5 C6 -177.1(3) . .
C4 C5 C6 C1 -2.9(5) . .
C4 C5 C6 C7 178.7(3) . .
O1 C1 C6 C5 179.8(3) . .
C2 C1 C6 C5 -2.2(4) . .
O1 C1 C6 C7 -1.9(4) . .
C2 C1 C6 C7 176.0(3) . .
C8 N1 C7 C6 -179.2(2) . .
Mn1 N1 C7 C6 7.2(4) . .
C5 C6 C7 N1 -164.5(3) . .
C1 C6 C7 N1 17.1(4) . .
C7 N1 C8 C9 47.8(3) . .
Mn1 N1 C8 C9 -137.9(2) . .
C7 N1 C8 C13 -133.9(2) . .
Mn1 N1 C8 C13 40.4(3) . .
C13 C8 C9 C10 -1.1(4) . .
N1 C8 C9 C10 177.1(2) . .
C8 C9 C10 C11 -0.3(4) . .
C9 C10 C11 C12 1.5(4) . .
C10 C11 C12 C13 -1.3(4) . .
C11 C12 C13 C8 -0.1(4) . .
C11 C12 C13 O2 176.2(2) . .
C9 C8 C13 C12 1.3(4) . .
N1 C8 C13 C12 -177.0(2) . .
C9 C8 C13 O2 -175.3(2) . .
N1 C8 C13 O2 6.4(3) . .
C14 O2 C13 C12 30.8(3) . .
C14 O2 C13 C8 -152.6(2) . .
C13 O2 C14 C15 -91.0(3) . .
C13 O2 C14 C19 90.3(3) . .
O2 C14 C15 C16 -179.3(3) . .
C19 C14 C15 C16 -0.6(4) . .
C14 C15 C16 C17 1.9(5) . .
C15 C16 C17 C18 -0.6(5) . .
C16 C17 C18 C19 -2.1(5) . .
C17 C18 C19 C14 3.3(4) . .
C17 C18 C19 N2 -176.4(3) . .
C15 C14 C19 C18 -2.0(4) . .
O2 C14 C19 C18 176.8(2) . .
C15 C14 C19 N2 177.8(2) . .
O2 C14 C19 N2 -3.5(4) . .
C20 N2 C19 C18 36.4(4) . .
Mn1 N2 C19 C18 -143.4(2) . .
C20 N2 C19 C14 -143.3(3) . .
Mn1 N2 C19 C14 36.9(3) . .
C19 N2 C20 C2 174.6(3) . 2_656
Mn1 N2 C20 C2 -5.5(4) . 2_656
C3 C4 C21 C22 1.7(8) . .
C5 C4 C21 C22 -177.1(7) . .
C3 C4 C21 C23X 174.1(6) . .
C5 C4 C21 C23X -4.8(7) . .
C3 C4 C21 C23 130.6(6) . .
C5 C4 C21 C23 -48.2(7) . .
C3 C4 C21 C24X -61.0(7) . .
C5 C4 C21 C24X 120.1(6) . .
C3 C4 C21 C22X 56.7(7) . .
C5 C4 C21 C22X -122.2(6) . .
C3 C4 C21 C24 -118.4(6) . .
C5 C4 C21 C24 62.7(7) . .
